data_4514160
loop_
_publ_author_name
'Chen, Jiazhen'
'Gao, Yanshan'
'Xiong, Shuoyan'
'Delferro, Massimiliano'
'Lohr, Tracy L.'
'Marks, Tobin J.'

_publ_section_title
;
 Metal and Counteranion Nuclearity Effects in Organoscandium-Catalyzed
 Isoprene Polymerization and Copolymerization
;
_journal_issue 8
_journal_name_full 'ACS Catalysis'
_journal_page_first 5214
_journal_paper_doi 10.1021/acscatal.7b01621
_journal_volume 7
_journal_year 2017
_chemical_formula_moiety 'C48 H100 O2 Sc2 Si6'
_chemical_formula_sum 'C48 H100 O2 Sc2 Si6'
_chemical_formula_weight 967.73
_chemical_name_systematic
;
 ?
;
_space_group_crystal_system monoclinic
_space_group_IT_number 14
_space_group_name_Hall '-P 2ybc'
_space_group_name_H-M_alt 'P 1 21/c 1'
_symmetry_space_group_name_Hall '-P 2ybc'
_symmetry_space_group_name_H-M 'P 1 21/c 1'
_atom_sites_solution_hydrogens geom
_audit_creation_date 2015-10-15
_audit_creation_method
;
Olex2 1.2
(compiled 2015.09.30 svn.r3233 for OlexSys, GUI svn.r5103)
;
_cell_angle_alpha 90
_cell_angle_beta 98.009(6)
_cell_angle_gamma 90
_cell_formula_units_Z 4
_cell_length_a 14.3075(14)
_cell_length_b 24.950(2)
_cell_length_c 17.0373(16)
_cell_measurement_reflns_used 9495
_cell_measurement_temperature 100(2)
_cell_measurement_theta_max 27.134
_cell_measurement_theta_min 2.414
_cell_volume 6022.5(10)
_computing_cell_refinement 'SAINT V8.34A (Bruker, 2013)'
_computing_data_collection 'APEX2 V2014.11-0 (Bruker, 2014)'
_computing_data_reduction 'Bruker SAINT'
_computing_molecular_graphics 'Olex2 (Dolomanov et al., 2009)'
_computing_publication_material 'Olex2 (Dolomanov et al., 2009)'
_computing_structure_refinement 'ShelXL (Sheldrick, 2015)'
_computing_structure_solution 'ShelXT (Sheldrick, 2015)'
_diffrn_ambient_temperature 100.05
_diffrn_detector_area_resol_mean 8
_diffrn_measured_fraction_theta_full 1.000
_diffrn_measured_fraction_theta_max 0.992
_diffrn_measurement_device_type 'Bruker Kappa APEX CCD area detector'
_diffrn_measurement_method '\w and \f scans'
_diffrn_radiation_monochromator 'QuazarTM optics'
_diffrn_radiation_type MoK\a
_diffrn_radiation_wavelength 0.71073
_diffrn_reflns_av_R_equivalents 0.0682
_diffrn_reflns_av_unetI/netI 0.0541
_diffrn_reflns_Laue_measured_fraction_full 1.000
_diffrn_reflns_Laue_measured_fraction_max 0.992
_diffrn_reflns_limit_h_max 20
_diffrn_reflns_limit_h_min -20
_diffrn_reflns_limit_k_max 35
_diffrn_reflns_limit_k_min -35
_diffrn_reflns_limit_l_max 23
_diffrn_reflns_limit_l_min -23
_diffrn_reflns_number 143090
_diffrn_reflns_point_group_measured_fraction_full 1.000
_diffrn_reflns_point_group_measured_fraction_max 0.992
_diffrn_reflns_theta_full 25.242
_diffrn_reflns_theta_max 30.146
_diffrn_reflns_theta_min 1.457
_diffrn_source microsource
_exptl_absorpt_coefficient_mu 0.376
_exptl_absorpt_correction_T_max 0.7460
_exptl_absorpt_correction_T_min 0.6255
_exptl_absorpt_correction_type multi-scan
_exptl_absorpt_process_details
;
SADABS-2014/5 (Bruker,2014/5) was used for absorption correction.
wR2(int) was 0.1123 before and 0.0587 after correction.
The Ratio of minimum to maximum transmission is 0.8385.
The \l/2 correction factor is 0.00150.
;
_exptl_crystal_colour colourless
_exptl_crystal_density_diffrn 1.067
_exptl_crystal_description plate
_exptl_crystal_F_000 2120
_exptl_crystal_size_max 0.445
_exptl_crystal_size_mid 0.165
_exptl_crystal_size_min 0.1
_refine_diff_density_max 0.850
_refine_diff_density_min -0.324
_refine_diff_density_rms 0.091
_refine_ls_extinction_method none
_refine_ls_goodness_of_fit_ref 1.079
_refine_ls_hydrogen_treatment constr
_refine_ls_matrix_type full
_refine_ls_number_parameters 557
_refine_ls_number_reflns 17663
_refine_ls_number_restraints 0
_refine_ls_restrained_S_all 1.079
_refine_ls_R_factor_all 0.0988
_refine_ls_R_factor_gt 0.0586
_refine_ls_shift/su_max 0.002
_refine_ls_shift/su_mean 0.000
_refine_ls_structure_factor_coef Fsqd
_refine_ls_weighting_details 'w=1/[\s^2^(Fo^2^)+(0.0592P)^2^+6.0317P] where P=(Fo^2^+2Fc^2^)/3'
_refine_ls_weighting_scheme calc
_refine_ls_wR_factor_gt 0.1292
_refine_ls_wR_factor_ref 0.1513
_reflns_Friedel_coverage 0.000
_reflns_number_gt 12099
_reflns_number_total 17663
_reflns_threshold_expression 'I > 2\s(I)'
_cod_data_source_file cs7b01621_si_004.cif
_cod_data_source_block cx0584a
_cod_depositor_comments 'Adding full bibliography for 4514159--4514160.cif.'
_cod_original_cell_volume 6022.6(10)
_cod_database_code 4514160
_shelxl_version_number 2013-4
_shelx_space_group_comment
;
The symmetry employed for this shelxl refinement is uniquely defined
by the following loop, which should always be used as a source of
symmetry information in preference to the above space-group names.
They are only intended as comments.
;
_shelx_estimated_absorpt_t_max 0.963
_shelx_estimated_absorpt_t_min 0.851
_olex2_refinement_description
;
1. Fixed Uiso
 At 1.2 times of:
  All C(H,H) groups, All C(H,H,H,H) groups
 At 1.5 times of:
  All C(H,H,H) groups
2. Others
 Sof(H22C)=Sof(H22D)=Sof(C23B)=Sof(H23C)=Sof(H23D)=Sof(H24C)=Sof(H24D)=1-FVAR(1)
 Sof(H22A)=Sof(H22B)=Sof(C23)=Sof(H23A)=Sof(H23B)=Sof(H24A)=Sof(H24B)=FVAR(1)
3.a Secondary CH2 refined with riding coordinates:
 C6(H6A,H6B), C13(H13A,H13B), C17(H17A,H17B), C21(H21A,H21B), C22(H22A,H22B),
 C22(H22C,H22D), C23(H23A,H23B), C23B(H23C,H23D), C24(H24A,H24B), C24(H24C,
 H24D), C6A(H6AA,H6AB), C13A(H13C,H13D), C17A(H17C,H17D), C21A(H21C,H21D),
 C22A(H22E,H22F), C23A(H23E,H23F), C24A(H24E,H24F)
3.b Idealised Me refined as rotating group:
 C7(H7A,H7B,H7C), C8(H8A,H8B,H8C), C9(H9A,H9B,H9C), C10(H10A,H10B,H10C),
 C11(H11A,H11B,H11C), C12(H12A,H12B,H12C), C14(H14A,H14B,H14C), C15(H15A,H15B,
 H15C), C16(H16A,H16B,H16C), C18(H18A,H18B,H18C), C19(H19A,H19B,H19C), C20(H20A,
 H20B,H20C), C7A(H7AA,H7AB,H7AC), C8A(H8AA,H8AB,H8AC), C9A(H9AA,H9AB,H9AC),
 C10A(H10D,H10E,H10F), C11A(H11D,H11E,H11F), C12A(H12D,H12E,H12F), C14A(H14D,
 H14E,H14F), C15A(H15D,H15E,H15F), C16A(H16D,H16E,H16F), C18A(H18D,H18E,H18F),
 C19A(H19D,H19E,H19F), C20A(H20D,H20E,H20F)
;
_olex2_date_sample_data_collection 2015-10-14
_olex2_date_sample_submission 2015-10-13
_olex2_submission_original_sample_id cx0584a
_olex2_submission_special_instructions 'No special instructions were received'

loop_
_space_group_symop_operation_xyz
'x, y, z'
'-x, y+1/2, -z+1/2'
'-x, -y, -z'
'x, -y-1/2, z-1/2'

loop_
_atom_site_label
_atom_site_type_symbol
_atom_site_fract_x
_atom_site_fract_y
_atom_site_fract_z
_atom_site_U_iso_or_equiv
_atom_site_adp_type
_atom_site_occupancy
_atom_site_site_symmetry_order
_atom_site_calc_flag
_atom_site_refinement_flags_posn
_atom_site_refinement_flags_occupancy
_atom_site_disorder_assembly
_atom_site_disorder_group
Sc1 Sc 0.94065(3) 0.61692(2) 0.72278(2) 0.01854(9) Uani 1 1 d . . . .
Si1 Si 1.02056(5) 0.57822(3) 0.93527(4) 0.02478(15) Uani 1 1 d . . . .
Si2 Si 1.14262(5) 0.58816(3) 0.60171(4) 0.02788(15) Uani 1 1 d . . . .
Si3 Si 1.00802(5) 0.75532(3) 0.75407(4) 0.02490(14) Uani 1 1 d . . . .
O1 O 0.85285(12) 0.63890(7) 0.61354(10) 0.0253(4) Uani 1 1 d . . . .
C1 C 0.93844(15) 0.56315(9) 0.84263(13) 0.0198(4) Uani 1 1 d . . . .
C2 C 0.84249(16) 0.58013(9) 0.81937(14) 0.0210(4) Uani 1 1 d . . . .
C3 C 0.80784(16) 0.55544(9) 0.74659(14) 0.0219(5) Uani 1 1 d . . . .
C4 C 0.88007(16) 0.52227(9) 0.72413(13) 0.0220(5) Uani 1 1 d . . . .
C5 C 0.95943(15) 0.52609(9) 0.78303(13) 0.0204(4) Uani 1 1 d . . . .
C6 C 1.04532(16) 0.51444(10) 0.99187(14) 0.0250(5) Uani 1 1 d . . . .
H6A H 1.0818 0.4902 0.9615 0.030 Uiso 1 1 calc R . . .
H6B H 1.0847 0.5224 1.0430 0.030 Uiso 1 1 calc R . . .
C7 C 0.9704(2) 0.62629(12) 1.00239(16) 0.0421(7) Uani 1 1 d . . . .
H7A H 0.9598 0.6610 0.9758 0.063 Uiso 1 1 calc GR . . .
H7B H 1.0147 0.6307 1.0513 0.063 Uiso 1 1 calc GR . . .
H7C H 0.9103 0.6124 1.0152 0.063 Uiso 1 1 calc GR . . .
C8 C 1.1356(2) 0.60712(12) 0.91481(17) 0.0405(7) Uani 1 1 d . . . .
H8A H 1.1671 0.5816 0.8836 0.061 Uiso 1 1 calc GR . . .
H8B H 1.1759 0.6143 0.9651 0.061 Uiso 1 1 calc GR . . .
H8C H 1.1239 0.6406 0.8851 0.061 Uiso 1 1 calc GR . . .
C9 C 0.78514(18) 0.61494(10) 0.86640(16) 0.0299(5) Uani 1 1 d . . . .
H9A H 0.8208 0.6475 0.8832 0.045 Uiso 1 1 calc GR . . .
H9B H 0.7713 0.5953 0.9132 0.045 Uiso 1 1 calc GR . . .
H9C H 0.7259 0.6248 0.8335 0.045 Uiso 1 1 calc GR . . .
C10 C 0.70937(17) 0.56017(11) 0.70260(16) 0.0316(6) Uani 1 1 d . . . .
H10A H 0.6774 0.5907 0.7233 0.047 Uiso 1 1 calc GR . . .
H10B H 0.6742 0.5272 0.7098 0.047 Uiso 1 1 calc GR . . .
H10C H 0.7124 0.5656 0.6460 0.047 Uiso 1 1 calc GR . . .
C11 C 0.87125(19) 0.48562(10) 0.65334(14) 0.0298(5) Uani 1 1 d . . . .
H11A H 0.8071 0.4880 0.6245 0.045 Uiso 1 1 calc GR . . .
H11B H 0.8841 0.4487 0.6711 0.045 Uiso 1 1 calc GR . . .
H11C H 0.9168 0.4964 0.6183 0.045 Uiso 1 1 calc GR . . .
C12 C 1.04597(17) 0.49201(10) 0.78513(16) 0.0280(5) Uani 1 1 d . . . .
H12A H 1.0570 0.4841 0.7308 0.042 Uiso 1 1 calc GR . . .
H12B H 1.0370 0.4584 0.8130 0.042 Uiso 1 1 calc GR . . .
H12C H 1.1005 0.5112 0.8129 0.042 Uiso 1 1 calc GR . . .
C13 C 1.08289(17) 0.61026(10) 0.68527(14) 0.0259(5) Uani 1 1 d . . . .
H13A H 1.1066 0.6474 0.6933 0.031 Uiso 1 1 calc R . . .
H13B H 1.1176 0.5897 0.7298 0.031 Uiso 1 1 calc R . . .
C14 C 1.1298(2) 0.51441(11) 0.58136(17) 0.0361(6) Uani 1 1 d . . . .
H14A H 1.1573 0.4943 0.6284 0.054 Uiso 1 1 calc GR . . .
H14B H 1.1627 0.5050 0.5365 0.054 Uiso 1 1 calc GR . . .
H14C H 1.0628 0.5054 0.5686 0.054 Uiso 1 1 calc GR . . .
C15 C 1.2733(2) 0.60228(13) 0.6196(2) 0.0437(7) Uani 1 1 d . . . .
H15A H 1.2836 0.6410 0.6259 0.066 Uiso 1 1 calc GR . . .
H15B H 1.3025 0.5894 0.5744 0.066 Uiso 1 1 calc GR . . .
H15C H 1.3016 0.5838 0.6679 0.066 Uiso 1 1 calc GR . . .
C16 C 1.0949(2) 0.62394(13) 0.50728(17) 0.0411(7) Uani 1 1 d . . . .
H16A H 1.0357 0.6070 0.4839 0.062 Uiso 1 1 calc GR . . .
H16B H 1.1410 0.6218 0.4699 0.062 Uiso 1 1 calc GR . . .
H16C H 1.0831 0.6616 0.5190 0.062 Uiso 1 1 calc GR . . .
C17 C 0.93677(17) 0.69796(9) 0.77940(14) 0.0239(5) Uani 1 1 d . . . .
H17A H 0.8701 0.7098 0.7703 0.029 Uiso 1 1 calc R . . .
H17B H 0.9529 0.6923 0.8372 0.029 Uiso 1 1 calc R . . .
C18 C 1.13355(19) 0.74745(11) 0.80276(16) 0.0338(6) Uani 1 1 d . . . .
H18A H 1.1353 0.7471 0.8605 0.051 Uiso 1 1 calc GR . . .
H18B H 1.1715 0.7774 0.7876 0.051 Uiso 1 1 calc GR . . .
H18C H 1.1593 0.7137 0.7856 0.051 Uiso 1 1 calc GR . . .
C19 C 1.0112(2) 0.76186(12) 0.64458(16) 0.0366(6) Uani 1 1 d . . . .
H19A H 1.0256 0.7269 0.6228 0.055 Uiso 1 1 calc GR . . .
H19B H 1.0599 0.7878 0.6353 0.055 Uiso 1 1 calc GR . . .
H19C H 0.9496 0.7743 0.6185 0.055 Uiso 1 1 calc GR . . .
C20 C 0.9645(2) 0.82129(11) 0.7871(2) 0.0481(8) Uani 1 1 d . . . .
H20A H 0.8977 0.8256 0.7658 0.072 Uiso 1 1 calc GR . . .
H20B H 1.0012 0.8504 0.7677 0.072 Uiso 1 1 calc GR . . .
H20C H 0.9719 0.8224 0.8452 0.072 Uiso 1 1 calc GR . . .
C21 C 0.8487(2) 0.60737(11) 0.54133(15) 0.0365(6) Uani 1 1 d . . . .
H21A H 0.7971 0.5807 0.5377 0.044 Uiso 1 1 calc R . . .
H21B H 0.9091 0.5885 0.5390 0.044 Uiso 1 1 calc R . . .
C22 C 0.8301(3) 0.64861(16) 0.47586(19) 0.0576(10) Uani 1 1 d . . . .
H22A H 0.8812 0.6470 0.4423 0.069 Uiso 0.341(13) 1 calc R P A 1
H22B H 0.7700 0.6399 0.4421 0.069 Uiso 0.341(13) 1 calc R P A 1
H22C H 0.8894 0.6655 0.4646 0.069 Uiso 0.659(13) 1 calc R P A 2
H22D H 0.7971 0.6325 0.4265 0.069 Uiso 0.659(13) 1 calc R P A 2
C23 C 0.8252(9) 0.6974(3) 0.5039(5) 0.029(3) Uani 0.341(13) 1 d . P A 1
H23A H 0.7772 0.7191 0.4705 0.035 Uiso 0.341(13) 1 calc R P A 1
H23B H 0.8870 0.7158 0.5084 0.035 Uiso 0.341(13) 1 calc R P A 1
C23B C 0.7681(6) 0.6884(2) 0.5105(3) 0.0439(18) Uani 0.659(13) 1 d . P A 2
H23C H 0.7797 0.7250 0.4918 0.053 Uiso 0.659(13) 1 calc R P A 2
H23D H 0.7007 0.6795 0.4945 0.053 Uiso 0.659(13) 1 calc R P A 2
C24 C 0.7923(2) 0.68494(12) 0.59598(18) 0.0417(7) Uani 1 1 d . . . .
H24A H 0.8086 0.7148 0.6336 0.050 Uiso 0.341(13) 1 calc R P A 1
H24B H 0.7246 0.6759 0.5931 0.050 Uiso 0.341(13) 1 calc R P A 1
H24C H 0.8255 0.7179 0.6167 0.050 Uiso 0.659(13) 1 calc R P A 2
H24D H 0.7345 0.6810 0.6212 0.050 Uiso 0.659(13) 1 calc R P A 2
Sc1A Sc 0.56818(3) 0.35507(2) 0.78779(2) 0.01744(9) Uani 1 1 d . . . .
Si1A Si 0.49157(5) 0.43493(3) 0.59490(4) 0.02484(15) Uani 1 1 d . . . .
Si2A Si 0.48227(5) 0.22555(3) 0.72265(4) 0.02513(15) Uani 1 1 d . . . .
Si3A Si 0.36570(5) 0.38395(3) 0.90485(4) 0.02633(15) Uani 1 1 d . . . .
O1A O 0.64664(11) 0.31589(6) 0.89058(9) 0.0236(3) Uani 1 1 d . . . .
C1A C 0.57446(15) 0.42678(9) 0.68920(13) 0.0197(4) Uani 1 1 d . . . .
C2A C 0.56908(15) 0.45391(9) 0.76307(13) 0.0200(4) Uani 1 1 d . . . .
C3A C 0.65254(15) 0.44325(9) 0.81509(13) 0.0197(4) Uani 1 1 d . . . .
C4A C 0.71204(15) 0.41093(9) 0.77435(13) 0.0183(4) Uani 1 1 d . . . .
C5A C 0.66527(15) 0.40138(9) 0.69704(13) 0.0194(4) Uani 1 1 d . . . .
C6A C 0.53083(19) 0.49405(10) 0.54034(14) 0.0309(6) Uani 1 1 d . . . .
H6AA H 0.5307 0.5261 0.5746 0.037 Uiso 1 1 calc R . . .
H6AB H 0.5967 0.4879 0.5307 0.037 Uiso 1 1 calc R . . .
C7A C 0.3678(2) 0.44735(17) 0.61255(19) 0.0575(10) Uani 1 1 d . . . .
H7AA H 0.3466 0.4177 0.6435 0.086 Uiso 1 1 calc GR . . .
H7AB H 0.3268 0.4499 0.5616 0.086 Uiso 1 1 calc GR . . .
H7AC H 0.3649 0.4810 0.6419 0.086 Uiso 1 1 calc GR . . .
C8A C 0.4880(3) 0.37557(12) 0.52747(18) 0.0498(9) Uani 1 1 d . . . .
H8AA H 0.5504 0.3702 0.5112 0.075 Uiso 1 1 calc GR . . .
H8AB H 0.4414 0.3818 0.4805 0.075 Uiso 1 1 calc GR . . .
H8AC H 0.4703 0.3436 0.5554 0.075 Uiso 1 1 calc GR . . .
C9A C 0.49293(17) 0.49231(10) 0.78078(16) 0.0276(5) Uani 1 1 d . . . .
H9AA H 0.4318 0.4739 0.7736 0.041 Uiso 1 1 calc GR . . .
H9AB H 0.4904 0.5230 0.7446 0.041 Uiso 1 1 calc GR . . .
H9AC H 0.5072 0.5049 0.8356 0.041 Uiso 1 1 calc GR . . .
C10A C 0.68006(18) 0.46537(10) 0.89739(14) 0.0268(5) Uani 1 1 d . . . .
H10D H 0.6230 0.4736 0.9209 0.040 Uiso 1 1 calc GR . . .
H10E H 0.7173 0.4981 0.8946 0.040 Uiso 1 1 calc GR . . .
H10F H 0.7177 0.4387 0.9302 0.040 Uiso 1 1 calc GR . . .
C11A C 0.81075(16) 0.39505(10) 0.80853(14) 0.0245(5) Uani 1 1 d . . . .
H11D H 0.8107 0.3810 0.8623 0.037 Uiso 1 1 calc GR . . .
H11E H 0.8522 0.4264 0.8105 0.037 Uiso 1 1 calc GR . . .
H11F H 0.8337 0.3673 0.7752 0.037 Uiso 1 1 calc GR . . .
C12A C 0.70744(17) 0.37293(10) 0.63238(14) 0.0252(5) Uani 1 1 d . . . .
H12D H 0.7729 0.3631 0.6518 0.038 Uiso 1 1 calc GR . . .
H12E H 0.7060 0.3967 0.5864 0.038 Uiso 1 1 calc GR . . .
H12F H 0.6709 0.3405 0.6169 0.038 Uiso 1 1 calc GR . . .
C13A C 0.56453(17) 0.28114(9) 0.71258(14) 0.0235(5) Uani 1 1 d . . . .
H13C H 0.5526 0.2931 0.6567 0.028 Uiso 1 1 calc R . . .
H13D H 0.6290 0.2658 0.7209 0.028 Uiso 1 1 calc R . . .
C14A C 0.5140(2) 0.16219(11) 0.67257(18) 0.0395(7) Uani 1 1 d . . . .
H14D H 0.5135 0.1690 0.6159 0.059 Uiso 1 1 calc GR . . .
H14E H 0.4680 0.1342 0.6798 0.059 Uiso 1 1 calc GR . . .
H14F H 0.5772 0.1505 0.6960 0.059 Uiso 1 1 calc GR . . .
C15A C 0.36101(19) 0.24563(12) 0.67548(19) 0.0405(7) Uani 1 1 d . . . .
H15D H 0.3447 0.2805 0.6965 0.061 Uiso 1 1 calc GR . . .
H15E H 0.3152 0.2187 0.6874 0.061 Uiso 1 1 calc GR . . .
H15F H 0.3598 0.2483 0.6180 0.061 Uiso 1 1 calc GR . . .
C16A C 0.4765(2) 0.20628(11) 0.82868(16) 0.0353(6) Uani 1 1 d . . . .
H16D H 0.5378 0.1920 0.8524 0.053 Uiso 1 1 calc GR . . .
H16E H 0.4278 0.1789 0.8304 0.053 Uiso 1 1 calc GR . . .
H16F H 0.4611 0.2379 0.8584 0.053 Uiso 1 1 calc GR . . .
C17A C 0.42450(16) 0.36237(10) 0.82041(14) 0.0246(5) Uani 1 1 d . . . .
H17C H 0.3920 0.3843 0.7765 0.030 Uiso 1 1 calc R . . .
H17D H 0.3991 0.3257 0.8102 0.030 Uiso 1 1 calc R . . .
C18A C 0.2561(2) 0.42388(15) 0.8727(2) 0.0518(8) Uani 1 1 d . . . .
H18D H 0.2296 0.4363 0.9195 0.078 Uiso 1 1 calc GR . . .
H18E H 0.2097 0.4013 0.8402 0.078 Uiso 1 1 calc GR . . .
H18F H 0.2716 0.4548 0.8416 0.078 Uiso 1 1 calc GR . . .
C19A C 0.3307(2) 0.32298(12) 0.95787(18) 0.0414(7) Uani 1 1 d . . . .
H19D H 0.3864 0.3005 0.9735 0.062 Uiso 1 1 calc GR . . .
H19E H 0.2836 0.3026 0.9226 0.062 Uiso 1 1 calc GR . . .
H19F H 0.3038 0.3339 1.0052 0.062 Uiso 1 1 calc GR . . .
C20A C 0.4400(2) 0.42722(11) 0.97919(17) 0.0373(6) Uani 1 1 d . . . .
H20D H 0.5007 0.4095 0.9960 0.056 Uiso 1 1 calc GR . . .
H20E H 0.4072 0.4328 1.0253 0.056 Uiso 1 1 calc GR . . .
H20F H 0.4509 0.4619 0.9551 0.056 Uiso 1 1 calc GR . . .
C21A C 0.71572(17) 0.27294(10) 0.88601(15) 0.0285(5) Uani 1 1 d . . . .
H21C H 0.7670 0.2851 0.8568 0.034 Uiso 1 1 calc R . . .
H21D H 0.6852 0.2410 0.8592 0.034 Uiso 1 1 calc R . . .
C22A C 0.7533(2) 0.26064(12) 0.97098(16) 0.0410(7) Uani 1 1 d . . . .
H22E H 0.8056 0.2851 0.9913 0.049 Uiso 1 1 calc R . . .
H22F H 0.7757 0.2231 0.9772 0.049 Uiso 1 1 calc R . . .
C23A C 0.6677(2) 0.26976(13) 1.01278(17) 0.0414(7) Uani 1 1 d . . . .
H23E H 0.6241 0.2388 1.0057 0.050 Uiso 1 1 calc R . . .
H23F H 0.6865 0.2762 1.0701 0.050 Uiso 1 1 calc R . . .
C24A C 0.62339(18) 0.31906(11) 0.97182(14) 0.0296(5) Uani 1 1 d . . . .
H24E H 0.5542 0.3190 0.9717 0.036 Uiso 1 1 calc R . . .
H24F H 0.6500 0.3520 0.9985 0.036 Uiso 1 1 calc R . . .

loop_
_atom_site_aniso_label
_atom_site_aniso_U_11
_atom_site_aniso_U_22
_atom_site_aniso_U_33
_atom_site_aniso_U_23
_atom_site_aniso_U_13
_atom_site_aniso_U_12
Sc1 0.0182(2) 0.0200(2) 0.0170(2) 0.00093(15) 0.00074(15) -0.00190(15)
Si1 0.0288(3) 0.0242(3) 0.0188(3) 0.0030(2) -0.0057(3) -0.0056(3)
Si2 0.0235(3) 0.0346(4) 0.0265(4) -0.0045(3) 0.0072(3) -0.0027(3)
Si3 0.0279(3) 0.0222(3) 0.0240(3) 0.0016(3) 0.0016(3) -0.0023(3)
O1 0.0270(9) 0.0273(9) 0.0204(8) 0.0017(7) -0.0012(7) 0.0012(7)
C1 0.0207(10) 0.0202(10) 0.0176(10) 0.0026(8) -0.0008(8) -0.0017(8)
C2 0.0195(10) 0.0216(11) 0.0218(11) 0.0043(9) 0.0022(9) -0.0007(8)
C3 0.0202(10) 0.0234(11) 0.0213(11) 0.0045(9) 0.0001(9) -0.0046(9)
C4 0.0254(11) 0.0211(11) 0.0190(11) 0.0021(8) 0.0016(9) -0.0060(9)
C5 0.0186(10) 0.0193(10) 0.0229(11) 0.0031(8) 0.0015(8) -0.0001(8)
C6 0.0229(11) 0.0284(12) 0.0212(11) 0.0046(9) -0.0053(9) -0.0028(9)
C7 0.066(2) 0.0336(15) 0.0235(13) -0.0045(11) -0.0064(13) 0.0036(14)
C8 0.0380(15) 0.0462(17) 0.0324(14) 0.0143(12) -0.0122(12) -0.0198(13)
C9 0.0274(12) 0.0302(13) 0.0339(14) 0.0003(11) 0.0113(11) 0.0009(10)
C10 0.0226(12) 0.0393(14) 0.0303(13) 0.0110(11) -0.0054(10) -0.0067(10)
C11 0.0379(14) 0.0287(13) 0.0221(12) -0.0008(10) 0.0020(10) -0.0079(10)
C12 0.0273(12) 0.0229(12) 0.0338(14) 0.0008(10) 0.0039(10) 0.0036(9)
C13 0.0254(12) 0.0289(12) 0.0234(12) -0.0016(9) 0.0037(9) -0.0041(9)
C14 0.0329(14) 0.0412(16) 0.0355(15) -0.0113(12) 0.0089(12) -0.0015(12)
C15 0.0285(14) 0.0541(19) 0.0507(19) -0.0081(15) 0.0130(13) -0.0070(13)
C16 0.0437(17) 0.0520(18) 0.0300(14) 0.0032(13) 0.0135(13) -0.0012(14)
C17 0.0258(12) 0.0241(11) 0.0215(11) 0.0003(9) 0.0023(9) 0.0001(9)
C18 0.0342(14) 0.0320(14) 0.0319(14) 0.0029(11) -0.0071(11) -0.0069(11)
C19 0.0372(15) 0.0416(16) 0.0302(14) 0.0122(12) 0.0019(12) -0.0034(12)
C20 0.0544(19) 0.0275(14) 0.066(2) -0.0024(14) 0.0203(17) -0.0019(13)
C21 0.0491(17) 0.0382(15) 0.0205(12) -0.0004(11) -0.0006(12) 0.0086(12)
C22 0.068(2) 0.074(3) 0.0324(16) 0.0219(16) 0.0144(16) 0.0245(19)
C23 0.031(6) 0.031(4) 0.022(4) 0.010(3) -0.007(3) 0.001(3)
C23B 0.045(4) 0.049(3) 0.034(3) 0.009(2) -0.009(2) 0.014(3)
C24 0.0364(15) 0.0389(16) 0.0444(17) -0.0026(13) -0.0136(13) 0.0132(12)
Sc1A 0.01677(19) 0.0197(2) 0.01523(19) 0.00112(15) -0.00001(15) -0.00094(15)
Si1A 0.0226(3) 0.0292(3) 0.0200(3) 0.0061(3) -0.0066(2) -0.0050(3)
Si2A 0.0271(3) 0.0236(3) 0.0237(3) -0.0018(3) 0.0001(3) -0.0039(3)
Si3A 0.0231(3) 0.0288(3) 0.0285(4) 0.0013(3) 0.0084(3) 0.0035(3)
O1A 0.0236(8) 0.0267(8) 0.0200(8) 0.0034(6) 0.0007(6) 0.0045(7)
C1A 0.0186(10) 0.0210(10) 0.0184(10) 0.0037(8) -0.0015(8) -0.0032(8)
C2A 0.0193(10) 0.0181(10) 0.0222(11) 0.0025(8) 0.0010(9) -0.0013(8)
C3A 0.0203(10) 0.0190(10) 0.0187(10) 0.0008(8) -0.0006(8) -0.0013(8)
C4A 0.0159(10) 0.0211(10) 0.0170(10) 0.0027(8) -0.0002(8) -0.0022(8)
C5A 0.0198(10) 0.0189(10) 0.0193(11) 0.0026(8) 0.0020(8) -0.0026(8)
C6A 0.0346(14) 0.0322(13) 0.0216(12) 0.0093(10) -0.0111(10) -0.0101(11)
C7A 0.0211(13) 0.113(3) 0.0354(17) 0.0249(18) -0.0077(12) 0.0008(16)
C8A 0.071(2) 0.0346(15) 0.0330(15) 0.0026(12) -0.0299(15) -0.0086(15)
C9A 0.0238(12) 0.0249(12) 0.0338(14) 0.0025(10) 0.0034(10) 0.0047(9)
C10A 0.0283(12) 0.0297(12) 0.0212(11) -0.0045(9) -0.0010(10) -0.0025(10)
C11A 0.0184(11) 0.0295(12) 0.0241(12) 0.0027(9) -0.0025(9) 0.0004(9)
C12A 0.0258(12) 0.0282(12) 0.0218(11) 0.0001(9) 0.0045(9) -0.0039(9)
C13A 0.0263(12) 0.0250(11) 0.0189(11) 0.0006(9) 0.0018(9) -0.0012(9)
C14A 0.0472(17) 0.0280(14) 0.0440(17) -0.0071(12) 0.0083(14) -0.0042(12)
C15A 0.0310(14) 0.0386(15) 0.0474(17) -0.0086(13) -0.0103(12) -0.0027(12)
C16A 0.0379(15) 0.0352(14) 0.0334(14) 0.0052(11) 0.0066(12) -0.0061(12)
C17A 0.0211(11) 0.0277(12) 0.0248(12) 0.0013(9) 0.0022(9) 0.0001(9)
C18A 0.0372(16) 0.062(2) 0.058(2) 0.0028(17) 0.0112(15) 0.0217(15)
C19A 0.0512(18) 0.0393(16) 0.0383(16) -0.0003(13) 0.0227(14) -0.0069(13)
C20A 0.0459(16) 0.0345(15) 0.0328(15) -0.0065(11) 0.0096(12) 0.0053(12)
C21A 0.0250(12) 0.0290(13) 0.0302(13) 0.0008(10) -0.0013(10) 0.0084(10)
C22A 0.0442(16) 0.0418(16) 0.0320(15) -0.0021(12) -0.0118(13) 0.0175(13)
C23A 0.0482(17) 0.0488(17) 0.0253(14) 0.0135(12) -0.0016(12) 0.0053(14)
C24A 0.0298(13) 0.0407(14) 0.0184(11) 0.0042(10) 0.0033(10) 0.0052(11)

loop_
_atom_type_symbol
_atom_type_description
_atom_type_scat_dispersion_real
_atom_type_scat_dispersion_imag
_atom_type_scat_source
C C 0.0033 0.0016 'International Tables Vol C Tables 4.2.6.8 and 6.1.1.4'
H H 0.0000 0.0000 'International Tables Vol C Tables 4.2.6.8 and 6.1.1.4'
O O 0.0106 0.0060 'International Tables Vol C Tables 4.2.6.8 and 6.1.1.4'
Si Si 0.0817 0.0704 'International Tables Vol C Tables 4.2.6.8 and 6.1.1.4'
Sc Sc 0.2519 0.3716 'International Tables Vol C Tables 4.2.6.8 and 6.1.1.4'

loop_
_geom_angle_atom_site_label_1
_geom_angle_atom_site_label_2
_geom_angle_atom_site_label_3
_geom_angle
_geom_angle_site_symmetry_1
O1 Sc1 C1 141.48(7) .
O1 Sc1 C2 110.44(7) .
O1 Sc1 C3 86.12(7) .
O1 Sc1 C4 94.94(7) .
O1 Sc1 C5 126.99(7) .
O1 Sc1 C13 102.50(8) .
O1 Sc1 C17 95.46(8) .
C1 Sc1 C2 33.92(7) .
C1 Sc1 C3 55.52(7) .
C1 Sc1 C4 55.49(7) .
C1 Sc1 C5 33.82(7) .
C2 Sc1 C3 32.77(7) .
C2 Sc1 C4 54.54(8) .
C2 Sc1 C5 55.12(7) .
C4 Sc1 C3 32.70(8) .
C5 Sc1 C3 54.48(7) .
C5 Sc1 C4 32.72(7) .
C13 Sc1 C1 108.53(8) .
C13 Sc1 C2 141.99(8) .
C13 Sc1 C3 137.93(9) .
C13 Sc1 C4 105.23(9) .
C13 Sc1 C5 90.00(8) .
C13 Sc1 C17 105.63(9) .
C17 Sc1 C1 97.55(8) .
C17 Sc1 C2 89.89(8) .
C17 Sc1 C3 114.53(9) .
C17 Sc1 C4 144.32(8) .
C17 Sc1 C5 130.64(8) .
C1 Si1 C8 112.66(12) .
C6 Si1 C1 108.42(10) .
C6 Si1 C8 108.39(12) .
C7 Si1 C1 113.31(12) .
C7 Si1 C6 106.99(13) .
C7 Si1 C8 106.82(15) .
C13 Si2 C14 113.09(12) .
C13 Si2 C15 112.02(13) .
C13 Si2 C16 111.46(13) .
C14 Si2 C15 106.39(14) .
C14 Si2 C16 107.01(14) .
C16 Si2 C15 106.46(15) .
C17 Si3 C18 109.93(11) .
C17 Si3 C19 112.97(12) .
C17 Si3 C20 113.21(13) .
C19 Si3 C18 107.07(13) .
C20 Si3 C18 107.21(14) .
C20 Si3 C19 106.08(15) .
C21 O1 Sc1 122.71(14) .
C24 O1 Sc1 129.67(15) .
C24 O1 C21 107.59(19) .
Si1 C1 Sc1 120.96(10) .
C2 C1 Sc1 74.42(12) .
C2 C1 Si1 129.55(18) .
C5 C1 Sc1 74.61(13) .
C5 C1 Si1 123.90(16) .
C5 C1 C2 106.28(19) .
C1 C2 Sc1 71.66(13) .
C1 C2 C9 126.5(2) .
C3 C2 Sc1 74.99(13) .
C3 C2 C1 108.6(2) .
C3 C2 C9 124.8(2) .
C9 C2 Sc1 122.79(16) .
C2 C3 Sc1 72.24(13) .
C2 C3 C4 108.18(19) .
C2 C3 C10 126.4(2) .
C4 C3 Sc1 73.59(13) .
C4 C3 C10 125.3(2) .
C10 C3 Sc1 123.15(15) .
C3 C4 Sc1 73.71(13) .
C3 C4 C11 126.0(2) .
C5 C4 Sc1 72.47(13) .
C5 C4 C3 108.3(2) .
C5 C4 C11 125.5(2) .
C11 C4 Sc1 123.60(16) .
C1 C5 Sc1 71.57(12) .
C1 C5 C12 127.0(2) .
C4 C5 Sc1 74.81(13) .
C4 C5 C1 108.7(2) .
C4 C5 C12 124.0(2) .
C12 C5 Sc1 124.65(16) .
Si1 C6 H6A 109.0 .
Si1 C6 H6B 109.0 .
C6 C6 Si1 112.8(2) 3_767
C6 C6 H6A 109.0 3_767
C6 C6 H6B 109.0 3_767
H6A C6 H6B 107.8 .
Si1 C7 H7A 109.5 .
Si1 C7 H7B 109.5 .
Si1 C7 H7C 109.5 .
H7A C7 H7B 109.5 .
H7A C7 H7C 109.5 .
H7B C7 H7C 109.5 .
Si1 C8 H8A 109.5 .
Si1 C8 H8B 109.5 .
Si1 C8 H8C 109.5 .
H8A C8 H8B 109.5 .
H8A C8 H8C 109.5 .
H8B C8 H8C 109.5 .
C2 C9 H9A 109.5 .
C2 C9 H9B 109.5 .
C2 C9 H9C 109.5 .
H9A C9 H9B 109.5 .
H9A C9 H9C 109.5 .
H9B C9 H9C 109.5 .
C3 C10 H10A 109.5 .
C3 C10 H10B 109.5 .
C3 C10 H10C 109.5 .
H10A C10 H10B 109.5 .
H10A C10 H10C 109.5 .
H10B C10 H10C 109.5 .
C4 C11 H11A 109.5 .
C4 C11 H11B 109.5 .
C4 C11 H11C 109.5 .
H11A C11 H11B 109.5 .
H11A C11 H11C 109.5 .
H11B C11 H11C 109.5 .
C5 C12 H12A 109.5 .
C5 C12 H12B 109.5 .
C5 C12 H12C 109.5 .
H12A C12 H12B 109.5 .
H12A C12 H12C 109.5 .
H12B C12 H12C 109.5 .
Sc1 C13 H13A 101.5 .
Sc1 C13 H13B 101.5 .
Si2 C13 Sc1 141.79(13) .
Si2 C13 H13A 101.5 .
Si2 C13 H13B 101.5 .
H13A C13 H13B 104.6 .
Si2 C14 H14A 109.5 .
Si2 C14 H14B 109.5 .
Si2 C14 H14C 109.5 .
H14A C14 H14B 109.5 .
H14A C14 H14C 109.5 .
H14B C14 H14C 109.5 .
Si2 C15 H15A 109.5 .
Si2 C15 H15B 109.5 .
Si2 C15 H15C 109.5 .
H15A C15 H15B 109.5 .
H15A C15 H15C 109.5 .
H15B C15 H15C 109.5 .
Si2 C16 H16A 109.5 .
Si2 C16 H16B 109.5 .
Si2 C16 H16C 109.5 .
H16A C16 H16B 109.5 .
H16A C16 H16C 109.5 .
H16B C16 H16C 109.5 .
Sc1 C17 H17A 106.5 .
Sc1 C17 H17B 106.5 .
Si3 C17 Sc1 123.47(12) .
Si3 C17 H17A 106.5 .
Si3 C17 H17B 106.5 .
H17A C17 H17B 106.5 .
Si3 C18 H18A 109.5 .
Si3 C18 H18B 109.5 .
Si3 C18 H18C 109.5 .
H18A C18 H18B 109.5 .
H18A C18 H18C 109.5 .
H18B C18 H18C 109.5 .
Si3 C19 H19A 109.5 .
Si3 C19 H19B 109.5 .
Si3 C19 H19C 109.5 .
H19A C19 H19B 109.5 .
H19A C19 H19C 109.5 .
H19B C19 H19C 109.5 .
Si3 C20 H20A 109.5 .
Si3 C20 H20B 109.5 .
Si3 C20 H20C 109.5 .
H20A C20 H20B 109.5 .
H20A C20 H20C 109.5 .
H20B C20 H20C 109.5 .
O1 C21 H21A 111.0 .
O1 C21 H21B 111.0 .
O1 C21 C22 103.8(2) .
H21A C21 H21B 109.0 .
C22 C21 H21A 111.0 .
C22 C21 H21B 111.0 .
C21 C22 H22A 109.2 .
C21 C22 H22B 109.2 .
C21 C22 H22C 111.3 .
C21 C22 H22D 111.3 .
H22A C22 H22B 107.9 .
H22C C22 H22D 109.2 .
C23 C22 C21 112.0(4) .
C23 C22 H22A 109.2 .
C23 C22 H22B 109.2 .
C23B C22 C21 102.3(3) .
C23B C22 H22C 111.3 .
C23B C22 H22D 111.3 .
C22 C23 H23A 111.5 .
C22 C23 H23B 111.5 .
C22 C23 C24 101.5(6) .
H23A C23 H23B 109.3 .
C24 C23 H23A 111.5 .
C24 C23 H23B 111.5 .
C22 C23B H23C 110.4 .
C22 C23B H23D 110.4 .
H23C C23B H23D 108.6 .
C24 C23B C22 106.4(3) .
C24 C23B H23C 110.4 .
C24 C23B H23D 110.4 .
O1 C24 C23 95.7(4) .
O1 C24 C23B 107.9(3) .
O1 C24 H24A 112.6 .
O1 C24 H24B 112.6 .
O1 C24 H24C 110.1 .
O1 C24 H24D 110.1 .
C23 C24 H24A 112.6 .
C23 C24 H24B 112.6 .
C23B C24 H24C 110.1 .
C23B C24 H24D 110.1 .
H24A C24 H24B 110.1 .
H24C C24 H24D 108.4 .
O1A Sc1A C1A 144.20(7) .
O1A Sc1A C2A 124.34(7) .
O1A Sc1A C3A 93.65(7) .
O1A Sc1A C4A 89.16(7) .
O1A Sc1A C5A 115.88(7) .
O1A Sc1A C13A 93.36(8) .
O1A Sc1A C17A 103.19(8) .
C1A Sc1A C2A 33.71(7) .
C1A Sc1A C3A 55.26(7) .
C1A Sc1A C4A 55.20(7) .
C1A Sc1A C5A 33.59(7) .
C2A Sc1A C3A 32.59(7) .
C2A Sc1A C4A 54.32(7) .
C3A Sc1A C4A 32.75(7) .
C5A Sc1A C2A 54.85(7) .
C5A Sc1A C3A 54.41(7) .
C5A Sc1A C4A 32.65(7) .
C13A Sc1A C1A 102.00(8) .
C13A Sc1A C2A 135.63(8) .
C13A Sc1A C3A 142.72(8) .
C13A Sc1A C4A 110.91(8) .
C13A Sc1A C5A 89.86(8) .
C17A Sc1A C1A 103.59(8) .
C17A Sc1A C2A 89.31(8) .
C17A Sc1A C3A 108.65(8) .
C17A Sc1A C4A 140.94(8) .
C17A Sc1A C5A 137.18(8) .
C17A Sc1A C13A 105.25(9) .
C1A Si1A C6A 108.31(10) .
C1A Si1A C8A 113.67(12) .
C7A Si1A C1A 112.50(12) .
C7A Si1A C6A 107.87(15) .
C7A Si1A C8A 106.58(18) .
C8A Si1A C6A 107.67(14) .
C13A Si2A C14A 113.10(12) .
C13A Si2A C15A 108.89(12) .
C13A Si2A C16A 113.30(12) .
C14A Si2A C16A 105.43(13) .
C15A Si2A C14A 107.31(13) .
C15A Si2A C16A 108.55(14) .
C17A Si3A C18A 112.40(14) .
C17A Si3A C19A 108.70(12) .
C17A Si3A C20A 114.64(12) .
C18A Si3A C20A 105.28(15) .
C19A Si3A C18A 107.68(16) .
C19A Si3A C20A 107.83(14) .
C21A O1A Sc1A 124.14(14) .
C21A O1A C24A 109.38(17) .
C24A O1A Sc1A 125.07(14) .
Si1A C1A Sc1A 125.84(10) .
C2A C1A Sc1A 74.59(12) .
C2A C1A Si1A 126.50(17) .
C5A C1A Sc1A 74.60(12) .
C5A C1A Si1A 125.83(17) .
C5A C1A C2A 106.51(18) .
C1A C2A Sc1A 71.70(12) .
C1A C2A C9A 126.8(2) .
C3A C2A Sc1A 74.45(12) .
C3A C2A C1A 108.48(19) .
C3A C2A C9A 124.4(2) .
C9A C2A Sc1A 124.75(15) .
C2A C3A Sc1A 72.95(12) .
C2A C3A C4A 108.20(19) .
C2A C3A C10A 127.2(2) .
C4A C3A Sc1A 73.67(12) .
C4A C3A C10A 124.4(2) .
C10A C3A Sc1A 123.18(16) .
C3A C4A Sc1A 73.58(12) .
C3A C4A C11A 123.7(2) .
C5A C4A Sc1A 72.83(12) .
C5A C4A C3A 108.23(19) .
C5A C4A C11A 127.9(2) .
C11A C4A Sc1A 123.60(15) .
C1A C5A Sc1A 71.81(12) .
C1A C5A C12A 126.2(2) .
C4A C5A Sc1A 74.52(12) .
C4A C5A C1A 108.5(2) .
C4A C5A C12A 125.2(2) .
C12A C5A Sc1A 123.25(15) .
Si1A C6A H6AA 108.6 .
Si1A C6A H6AB 108.6 .
C6A C6A Si1A 114.6(2) 3_666
C6A C6A H6AA 108.6 3_666
C6A C6A H6AB 108.6 3_666
H6AA C6A H6AB 107.6 .
Si1A C7A H7AA 109.5 .
Si1A C7A H7AB 109.5 .
Si1A C7A H7AC 109.5 .
H7AA C7A H7AB 109.5 .
H7AA C7A H7AC 109.5 .
H7AB C7A H7AC 109.5 .
Si1A C8A H8AA 109.5 .
Si1A C8A H8AB 109.5 .
Si1A C8A H8AC 109.5 .
H8AA C8A H8AB 109.5 .
H8AA C8A H8AC 109.5 .
H8AB C8A H8AC 109.5 .
C2A C9A H9AA 109.5 .
C2A C9A H9AB 109.5 .
C2A C9A H9AC 109.5 .
H9AA C9A H9AB 109.5 .
H9AA C9A H9AC 109.5 .
H9AB C9A H9AC 109.5 .
C3A C10A H10D 109.5 .
C3A C10A H10E 109.5 .
C3A C10A H10F 109.5 .
H10D C10A H10E 109.5 .
H10D C10A H10F 109.5 .
H10E C10A H10F 109.5 .
C4A C11A H11D 109.5 .
C4A C11A H11E 109.5 .
C4A C11A H11F 109.5 .
H11D C11A H11E 109.5 .
H11D C11A H11F 109.5 .
H11E C11A H11F 109.5 .
C5A C12A H12D 109.5 .
C5A C12A H12E 109.5 .
C5A C12A H12F 109.5 .
H12D C12A H12E 109.5 .
H12D C12A H12F 109.5 .
H12E C12A H12F 109.5 .
Sc1A C13A H13C 106.8 .
Sc1A C13A H13D 106.8 .
Si2A C13A Sc1A 122.03(12) .
Si2A C13A H13C 106.8 .
Si2A C13A H13D 106.8 .
H13C C13A H13D 106.7 .
Si2A C14A H14D 109.5 .
Si2A C14A H14E 109.5 .
Si2A C14A H14F 109.5 .
H14D C14A H14E 109.5 .
H14D C14A H14F 109.5 .
H14E C14A H14F 109.5 .
Si2A C15A H15D 109.5 .
Si2A C15A H15E 109.5 .
Si2A C15A H15F 109.5 .
H15D C15A H15E 109.5 .
H15D C15A H15F 109.5 .
H15E C15A H15F 109.5 .
Si2A C16A H16D 109.5 .
Si2A C16A H16E 109.5 .
Si2A C16A H16F 109.5 .
H16D C16A H16E 109.5 .
H16D C16A H16F 109.5 .
H16E C16A H16F 109.5 .
Sc1A C17A H17C 102.2 .
Sc1A C17A H17D 102.2 .
Si3A C17A Sc1A 139.56(13) .
Si3A C17A H17C 102.2 .
Si3A C17A H17D 102.2 .
H17C C17A H17D 104.8 .
Si3A C18A H18D 109.5 .
Si3A C18A H18E 109.5 .
Si3A C18A H18F 109.5 .
H18D C18A H18E 109.5 .
H18D C18A H18F 109.5 .
H18E C18A H18F 109.5 .
Si3A C19A H19D 109.5 .
Si3A C19A H19E 109.5 .
Si3A C19A H19F 109.5 .
H19D C19A H19E 109.5 .
H19D C19A H19F 109.5 .
H19E C19A H19F 109.5 .
Si3A C20A H20D 109.5 .
Si3A C20A H20E 109.5 .
Si3A C20A H20F 109.5 .
H20D C20A H20E 109.5 .
H20D C20A H20F 109.5 .
H20E C20A H20F 109.5 .
O1A C21A H21C 110.8 .
O1A C21A H21D 110.8 .
O1A C21A C22A 104.5(2) .
H21C C21A H21D 108.9 .
C22A C21A H21C 110.8 .
C22A C21A H21D 110.8 .
C21A C22A H22E 111.3 .
C21A C22A H22F 111.3 .
C21A C22A C23A 102.6(2) .
H22E C22A H22F 109.2 .
C23A C22A H22E 111.3 .
C23A C22A H22F 111.3 .
C22A C23A H23E 111.2 .
C22A C23A H23F 111.2 .
H23E C23A H23F 109.1 .
C24A C23A C22A 102.7(2) .
C24A C23A H23E 111.2 .
C24A C23A H23F 111.2 .
O1A C24A C23A 104.8(2) .
O1A C24A H24E 110.8 .
O1A C24A H24F 110.8 .
C23A C24A H24E 110.8 .
C23A C24A H24F 110.8 .
H24E C24A H24F 108.9 .

loop_
_geom_bond_atom_site_label_1
_geom_bond_atom_site_label_2
_geom_bond_distance
_geom_bond_site_symmetry_2
Sc1 O1 2.1660(16) .
Sc1 C1 2.447(2) .
Sc1 C2 2.483(2) .
Sc1 C3 2.519(2) .
Sc1 C4 2.517(2) .
Sc1 C5 2.487(2) .
Sc1 C13 2.223(2) .
Sc1 C17 2.244(2) .
Si1 C1 1.870(2) .
Si1 C6 1.869(2) .
Si1 C7 1.868(3) .
Si1 C8 1.873(3) .
Si2 C13 1.844(3) .
Si2 C14 1.877(3) .
Si2 C15 1.885(3) .
Si2 C16 1.883(3) .
Si3 C17 1.843(2) .
Si3 C18 1.881(3) .
Si3 C19 1.879(3) .
Si3 C20 1.874(3) .
O1 C21 1.455(3) .
O1 C24 1.444(3) .
C1 C2 1.439(3) .
C1 C5 1.436(3) .
C2 C3 1.411(3) .
C2 C9 1.501(3) .
C3 C4 1.418(3) .
C3 C10 1.506(3) .
C4 C5 1.410(3) .
C4 C11 1.505(3) .
C5 C12 1.498(3) .
C6 C6 1.542(5) 3_767
C6 H6A 0.9900 .
C6 H6B 0.9900 .
C7 H7A 0.9800 .
C7 H7B 0.9800 .
C7 H7C 0.9800 .
C8 H8A 0.9800 .
C8 H8B 0.9800 .
C8 H8C 0.9800 .
C9 H9A 0.9800 .
C9 H9B 0.9800 .
C9 H9C 0.9800 .
C10 H10A 0.9800 .
C10 H10B 0.9800 .
C10 H10C 0.9800 .
C11 H11A 0.9800 .
C11 H11B 0.9800 .
C11 H11C 0.9800 .
C12 H12A 0.9800 .
C12 H12B 0.9800 .
C12 H12C 0.9800 .
C13 H13A 0.9900 .
C13 H13B 0.9900 .
C14 H14A 0.9800 .
C14 H14B 0.9800 .
C14 H14C 0.9800 .
C15 H15A 0.9800 .
C15 H15B 0.9800 .
C15 H15C 0.9800 .
C16 H16A 0.9800 .
C16 H16B 0.9800 .
C16 H16C 0.9800 .
C17 H17A 0.9900 .
C17 H17B 0.9900 .
C18 H18A 0.9800 .
C18 H18B 0.9800 .
C18 H18C 0.9800 .
C19 H19A 0.9800 .
C19 H19B 0.9800 .
C19 H19C 0.9800 .
C20 H20A 0.9800 .
C20 H20B 0.9800 .
C20 H20C 0.9800 .
C21 H21A 0.9900 .
C21 H21B 0.9900 .
C21 C22 1.514(4) .
C22 H22A 0.9900 .
C22 H22B 0.9900 .
C22 H22C 0.9900 .
C22 H22D 0.9900 .
C22 C23 1.312(9) .
C22 C23B 1.505(7) .
C23 H23A 0.9900 .
C23 H23B 0.9900 .
C23 C24 1.727(10) .
C23B H23C 0.9900 .
C23B H23D 0.9900 .
C23B C24 1.452(5) .
C24 H24A 0.9900 .
C24 H24B 0.9900 .
C24 H24C 0.9900 .
C24 H24D 0.9900 .
Sc1A O1A 2.1760(16) .
Sc1A C1A 2.464(2) .
Sc1A C2A 2.502(2) .
Sc1A C3A 2.521(2) .
Sc1A C4A 2.522(2) .
Sc1A C5A 2.501(2) .
Sc1A C13A 2.243(2) .
Sc1A C17A 2.210(2) .
Si1A C1A 1.870(2) .
Si1A C6A 1.871(2) .
Si1A C7A 1.863(3) .
Si1A C8A 1.871(3) .
Si2A C13A 1.842(2) .
Si2A C14A 1.882(3) .
Si2A C15A 1.876(3) .
Si2A C16A 1.882(3) .
Si3A C17A 1.845(3) .
Si3A C18A 1.874(3) .
Si3A C19A 1.873(3) .
Si3A C20A 1.877(3) .
O1A C21A 1.467(3) .
O1A C24A 1.470(3) .
C1A C2A 1.440(3) .
C1A C5A 1.435(3) .
C2A C3A 1.410(3) .
C2A C9A 1.512(3) .
C3A C4A 1.422(3) .
C3A C10A 1.507(3) .
C4A C5A 1.412(3) .
C4A C11A 1.504(3) .
C5A C12A 1.506(3) .
C6A C6A 1.555(4) 3_666
C6A H6AA 0.9900 .
C6A H6AB 0.9900 .
C7A H7AA 0.9800 .
C7A H7AB 0.9800 .
C7A H7AC 0.9800 .
C8A H8AA 0.9800 .
C8A H8AB 0.9800 .
C8A H8AC 0.9800 .
C9A H9AA 0.9800 .
C9A H9AB 0.9800 .
C9A H9AC 0.9800 .
C10A H10D 0.9800 .
C10A H10E 0.9800 .
C10A H10F 0.9800 .
C11A H11D 0.9800 .
C11A H11E 0.9800 .
C11A H11F 0.9800 .
C12A H12D 0.9800 .
C12A H12E 0.9800 .
C12A H12F 0.9800 .
C13A H13C 0.9900 .
C13A H13D 0.9900 .
C14A H14D 0.9800 .
C14A H14E 0.9800 .
C14A H14F 0.9800 .
C15A H15D 0.9800 .
C15A H15E 0.9800 .
C15A H15F 0.9800 .
C16A H16D 0.9800 .
C16A H16E 0.9800 .
C16A H16F 0.9800 .
C17A H17C 0.9900 .
C17A H17D 0.9900 .
C18A H18D 0.9800 .
C18A H18E 0.9800 .
C18A H18F 0.9800 .
C19A H19D 0.9800 .
C19A H19E 0.9800 .
C19A H19F 0.9800 .
C20A H20D 0.9800 .
C20A H20E 0.9800 .
C20A H20F 0.9800 .
C21A H21C 0.9900 .
C21A H21D 0.9900 .
C21A C22A 1.504(4) .
C22A H22E 0.9900 .
C22A H22F 0.9900 .
C22A C23A 1.517(4) .
C23A H23E 0.9900 .
C23A H23F 0.9900 .
C23A C24A 1.510(4) .
C24A H24E 0.9900 .
C24A H24F 0.9900 .

loop_
_geom_torsion_atom_site_label_1
_geom_torsion_atom_site_label_2
_geom_torsion_atom_site_label_3
_geom_torsion_atom_site_label_4
_geom_torsion
_geom_torsion_site_symmetry_4
Sc1 O1 C21 C22 -148.7(2) .
Sc1 O1 C24 C23 137.4(4) .
Sc1 O1 C24 C23B 165.7(4) .
Sc1 C1 C2 C3 66.48(16) .
Sc1 C1 C2 C9 -117.7(2) .
Sc1 C1 C5 C4 -66.17(16) .
Sc1 C1 C5 C12 119.9(2) .
Sc1 C2 C3 C4 65.33(16) .
Sc1 C2 C3 C10 -118.5(2) .
Sc1 C3 C4 C5 64.73(16) .
Sc1 C3 C4 C11 -120.0(2) .
Sc1 C4 C5 C1 64.06(15) .
Sc1 C4 C5 C12 -121.8(2) .
Si1 C1 C2 Sc1 117.54(19) .
Si1 C1 C2 C3 -175.99(17) .
Si1 C1 C2 C9 -0.1(4) .
Si1 C1 C5 Sc1 -117.25(17) .
Si1 C1 C5 C4 176.59(16) .
Si1 C1 C5 C12 2.7(3) .
O1 C21 C22 C23 0.9(7) .
O1 C21 C22 C23B -34.5(4) .
C1 Si1 C6 C6 -54.4(3) 3_767
C1 C2 C3 Sc1 -64.30(15) .
C1 C2 C3 C4 1.0(3) .
C1 C2 C3 C10 177.2(2) .
C2 C1 C5 Sc1 68.24(15) .
C2 C1 C5 C4 2.1(2) .
C2 C1 C5 C12 -171.8(2) .
C2 C3 C4 Sc1 -64.44(16) .
C2 C3 C4 C5 0.3(3) .
C2 C3 C4 C11 175.5(2) .
C3 C4 C5 Sc1 -65.54(16) .
C3 C4 C5 C1 -1.5(3) .
C3 C4 C5 C12 172.6(2) .
C5 C1 C2 Sc1 -68.38(15) .
C5 C1 C2 C3 -1.9(2) .
C5 C1 C2 C9 173.9(2) .
C6 Si1 C1 Sc1 -150.96(12) .
C6 Si1 C1 C2 113.9(2) .
C6 Si1 C1 C5 -59.2(2) .
C7 Si1 C1 Sc1 90.43(16) .
C7 Si1 C1 C2 -4.7(3) .
C7 Si1 C1 C5 -177.84(19) .
C7 Si1 C6 C6 68.2(3) 3_767
C8 Si1 C1 Sc1 -30.99(18) .
C8 Si1 C1 C2 -126.1(2) .
C8 Si1 C1 C5 60.7(2) .
C8 Si1 C6 C6 -176.9(2) 3_767
C9 C2 C3 Sc1 119.8(2) .
C9 C2 C3 C4 -174.9(2) .
C9 C2 C3 C10 1.3(4) .
C10 C3 C4 Sc1 119.3(2) .
C10 C3 C4 C5 -175.9(2) .
C10 C3 C4 C11 -0.7(4) .
C11 C4 C5 Sc1 119.2(2) .
C11 C4 C5 C1 -176.8(2) .
C11 C4 C5 C12 -2.6(4) .
C14 Si2 C13 Sc1 -63.8(2) .
C15 Si2 C13 Sc1 176.0(2) .
C16 Si2 C13 Sc1 56.8(3) .
C18 Si3 C17 Sc1 -77.34(17) .
C19 Si3 C17 Sc1 42.18(18) .
C20 Si3 C17 Sc1 162.79(16) .
C21 O1 C24 C23 -40.9(4) .
C21 O1 C24 C23B -12.6(5) .
C21 C22 C23 C24 -25.0(8) .
C21 C22 C23B C24 27.4(6) .
C22 C23 C24 O1 40.4(7) .
C22 C23 C24 C23B -75.8(8) .
C22 C23B C24 O1 -10.0(6) .
C22 C23B C24 C23 59.7(7) .
C23 C22 C23B C24 -83.6(7) .
C23B C22 C23 C24 54.9(6) .
C24 O1 C21 C22 29.7(3) .
Sc1A O1A C21A C22A 177.79(17) .
Sc1A O1A C24A C23A 156.85(17) .
Sc1A C1A C2A C3A 65.91(16) .
Sc1A C1A C2A C9A -120.2(2) .
Sc1A C1A C5A C4A -66.03(15) .
Sc1A C1A C5A C12A 118.3(2) .
Sc1A C2A C3A C4A 65.77(15) .
Sc1A C2A C3A C10A -119.1(2) .
Sc1A C3A C4A C5A 65.10(15) .
Sc1A C3A C4A C11A -119.8(2) .
Sc1A C4A C5A C1A 64.26(15) .
Sc1A C4A C5A C12A -120.1(2) .
Si1A C1A C2A Sc1A 123.47(17) .
Si1A C1A C2A C3A -170.62(16) .
Si1A C1A C2A C9A 3.3(3) .
Si1A C1A C5A Sc1A -123.38(17) .
Si1A C1A C5A C4A 170.59(16) .
Si1A C1A C5A C12A -5.0(3) .
O1A C21A C22A C23A 34.1(3) .
C1A Si1A C6A C6A 179.5(3) 3_666
C1A C2A C3A Sc1A -64.12(15) .
C1A C2A C3A C4A 1.7(2) .
C1A C2A C3A C10A 176.8(2) .
C2A C1A C5A Sc1A 68.34(15) .
C2A C1A C5A C4A 2.3(2) .
C2A C1A C5A C12A -173.3(2) .
C2A C3A C4A Sc1A -65.30(15) .
C2A C3A C4A C5A -0.2(2) .
C2A C3A C4A C11A 174.9(2) .
C3A C4A C5A Sc1A -65.59(15) .
C3A C4A C5A C1A -1.3(2) .
C3A C4A C5A C12A 174.4(2) .
C5A C1A C2A Sc1A -68.34(15) .
C5A C1A C2A C3A -2.4(2) .
C5A C1A C2A C9A 171.5(2) .
C6A Si1A C1A Sc1A -177.77(14) .
C6A Si1A C1A C2A 85.0(2) .
C6A Si1A C1A C5A -81.0(2) .
C7A Si1A C1A Sc1A 63.1(2) .
C7A Si1A C1A C2A -34.2(3) .
C7A Si1A C1A C5A 159.8(2) .
C7A Si1A C6A C6A -58.5(3) 3_666
C8A Si1A C1A Sc1A -58.16(19) .
C8A Si1A C1A C2A -155.4(2) .
C8A Si1A C1A C5A 38.6(2) .
C8A Si1A C6A C6A 56.2(3) 3_666
C9A C2A C3A Sc1A 121.8(2) .
C9A C2A C3A C4A -172.5(2) .
C9A C2A C3A C10A 2.7(4) .
C10A C3A C4A Sc1A 119.4(2) .
C10A C3A C4A C5A -175.5(2) .
C10A C3A C4A C11A -0.4(3) .
C11A C4A C5A Sc1A 119.6(2) .
C11A C4A C5A C1A -176.2(2) .
C11A C4A C5A C12A -0.5(4) .
C14A Si2A C13A Sc1A -165.24(14) .
C15A Si2A C13A Sc1A 75.56(17) .
C16A Si2A C13A Sc1A -45.33(18) .
C18A Si3A C17A Sc1A 138.6(2) .
C19A Si3A C17A Sc1A -102.3(2) .
C20A Si3A C17A Sc1A 18.4(2) .
C21A O1A C24A C23A -10.0(3) .
C21A C22A C23A C24A -40.0(3) .
C22A C23A C24A O1A 30.9(3) .
C24A O1A C21A C22A -15.2(3) .
